data_7053482
loop_
_publ_author_name
'Rajput, Lalit'
'Biradha, Kumar'

_publ_section_title
;
 Assembling coordination networks of bis-amido pyridines via hydrogen
 bonds: isostructurality and large hydrophobic cavities for guest
 inclusion
;
_journal_issue 11
_journal_name_full 'New Journal of Chemistry'
_journal_page_first 2415
_journal_paper_doi 10.1039/c0nj00070a
_journal_volume 34
_journal_year 2010
_chemical_formula_sum 'C72 H72 Cu N10 O6 S2'
_chemical_formula_weight 1301.06
_chemical_name_systematic
;
?
;
_space_group_IT_number 14
_symmetry_cell_setting monoclinic
_symmetry_space_group_name_Hall '-P 2yn'
_symmetry_space_group_name_H-M 'P 1 21/n 1'
_atom_sites_solution_hydrogens geom
_atom_sites_solution_primary direct
_atom_sites_solution_secondary difmap
_audit_creation_method SHELXL-97
_cell_angle_alpha 90.00
_cell_angle_beta 97.076(4)
_cell_angle_gamma 90.00
_cell_formula_units_Z 2
_cell_length_a 9.8451(13)
_cell_length_b 14.9205(19)
_cell_length_c 22.721(3)
_cell_measurement_reflns_used 6662
_cell_measurement_temperature 293(2)
_cell_measurement_theta_max 26.24
_cell_measurement_theta_min 1.64
_cell_volume 3312.2(7)
_computing_structure_refinement 'SHELXL-97 (Sheldrick, 1997)'
_computing_structure_solution 'SHELXS-97 (Sheldrick, 1990)'
_diffrn_ambient_temperature 293(2)
_diffrn_measured_fraction_theta_full 0.997
_diffrn_measured_fraction_theta_max 0.997
_diffrn_measurement_device_type 'Bruker-APEX-2 CCD area detector'
_diffrn_measurement_method hemisphere
_diffrn_radiation_monochromator graphite
_diffrn_radiation_source 'fine-focus sealed tube'
_diffrn_radiation_type MoK\a
_diffrn_radiation_wavelength 0.71073
_diffrn_reflns_av_R_equivalents 0.0486
_diffrn_reflns_av_sigmaI/netI 0.0339
_diffrn_reflns_limit_h_max 12
_diffrn_reflns_limit_h_min -12
_diffrn_reflns_limit_k_max 18
_diffrn_reflns_limit_k_min -18
_diffrn_reflns_limit_l_max 28
_diffrn_reflns_limit_l_min -26
_diffrn_reflns_number 41723
_diffrn_reflns_theta_full 26.24
_diffrn_reflns_theta_max 26.24
_diffrn_reflns_theta_min 1.64
_exptl_absorpt_coefficient_mu 0.453
_exptl_absorpt_correction_T_max 0.960
_exptl_absorpt_correction_T_min 0.922
_exptl_absorpt_correction_type empirical
_exptl_absorpt_process_details Sadabs
_exptl_crystal_colour green
_exptl_crystal_density_diffrn 1.305
_exptl_crystal_density_meas ?
_exptl_crystal_density_method 'not measured'
_exptl_crystal_description plates
_exptl_crystal_F_000 1366
_exptl_crystal_size_max 0.18
_exptl_crystal_size_mid 0.15
_exptl_crystal_size_min 0.09
_refine_diff_density_max 0.322
_refine_diff_density_min -0.420
_refine_diff_density_rms 0.043
_refine_ls_extinction_method none
_refine_ls_goodness_of_fit_ref 1.023
_refine_ls_hydrogen_treatment constr
_refine_ls_matrix_type full
_refine_ls_number_parameters 412
_refine_ls_number_reflns 6662
_refine_ls_number_restraints 0
_refine_ls_restrained_S_all 1.023
_refine_ls_R_factor_all 0.0817
_refine_ls_R_factor_gt 0.0478
_refine_ls_shift/su_max 0.000
_refine_ls_shift/su_mean 0.000
_refine_ls_structure_factor_coef Fsqd
_refine_ls_weighting_details 'calc w=1/[\s^2^(Fo^2^)+(0.0649P)^2^+0.9942P] where P=(Fo^2^+2Fc^2^)/3'
_refine_ls_weighting_scheme calc
_refine_ls_wR_factor_gt 0.1155
_refine_ls_wR_factor_ref 0.1356
_reflns_number_gt 4490
_reflns_number_total 6662
_reflns_threshold_expression >2sigma(I)
_cod_data_source_file c0nj00070a.txt
_cod_data_source_block 16
_cod_depositor_comments
;
The following automatic conversions were performed:

'_symmetry_cell_setting' value 'Monoclinic' changed to 'monoclinic'
according to /home/saulius/struct/CIF-dictionaries/cif_core.dic
dictionary named 'cif_core.dic' version 2.4.2 from 2011-04-26.

Automatic conversion script
Id: cif_fix_values 1891 2012-01-12 08:04:46Z andrius 

The following automatic conversions were performed:

'_exptl_crystal_density_meas' value 'not measured' was changed to '?'
- the value is perceived as not measured.

Automatic conversion script
Id: cif_fix_values 3008 2015-01-20 13:52:24Z robertas 
;
_cod_original_sg_symbol_H-M P2(1)/n
_cod_database_code 7053482

loop_
_symmetry_equiv_pos_as_xyz
'x, y, z'
'-x+1/2, y+1/2, -z+1/2'
'-x, -y, -z'
'x-1/2, -y-1/2, z-1/2'

loop_
_atom_site_label
_atom_site_type_symbol
_atom_site_fract_x
_atom_site_fract_y
_atom_site_fract_z
_atom_site_U_iso_or_equiv
_atom_site_adp_type
_atom_site_occupancy
_atom_site_symmetry_multiplicity
_atom_site_calc_flag
_atom_site_refinement_flags
Cu1 Cu 0.0000 0.0000 0.0000 0.05187(15) Uani 1 2 d S
N100 N 0.0490(2) 0.10265(16) 0.05172(9) 0.0602(6) Uani 1 1 d .
C100 C 0.0523(2) 0.17329(19) 0.07105(11) 0.0525(6) Uani 1 1 d .
S100 S 0.05551(11) 0.27352(7) 0.09733(5) 0.1048(4) Uani 1 1 d .
N11 N 0.1756(2) -0.09039(15) -0.93831(9) 0.0566(5) Uani 1 1 d .
N12 N 0.3300(2) -0.08586(17) -0.78344(9) 0.0654(6) Uani 1 1 d .
H12 H 0.4150 -0.0882 -0.7692 0.079 Uiso 1 1 calc R
C11 C 0.2933(2) -0.11730(19) -0.84163(11) 0.0542(6) Uani 1 1 d .
C12 C 0.2183(2) -0.06390(18) -0.88324(11) 0.0530(6) Uani 1 1 d .
H12A H 0.1964 -0.0062 -0.8722 0.064 Uiso 1 1 calc R
C13 C 0.2144(3) -0.1710(2) -0.95427(13) 0.0657(8) Uani 1 1 d .
H13 H 0.1859 -0.1907 -0.9926 0.079 Uiso 1 1 calc R
C14 C 0.2943(3) -0.2262(2) -0.91672(15) 0.0804(9) Uani 1 1 d .
H14 H 0.3228 -0.2812 -0.9300 0.097 Uiso 1 1 calc R
C15 C 0.3324(3) -0.1998(2) -0.85893(14) 0.0740(8) Uani 1 1 d .
H15 H 0.3837 -0.2376 -0.8323 0.089 Uiso 1 1 calc R
N21 N 0.1501(2) 0.03551(15) -0.05221(8) 0.0520(5) Uani 1 1 d .
N22 N 0.1794(2) 0.06170(15) -0.20871(8) 0.0536(5) Uani 1 1 d .
H22 H 0.0933 0.0536 -0.2192 0.064 Uiso 1 1 calc R
C21 C 0.2218(2) 0.06050(17) -0.14780(10) 0.0482(6) Uani 1 1 d .
C22 C 0.1248(2) 0.03807(17) -0.11114(10) 0.0498(6) Uani 1 1 d .
H22A H 0.0369 0.0240 -0.1286 0.060 Uiso 1 1 calc R
C23 C 0.2769(3) 0.0547(2) -0.02742(11) 0.0627(7) Uani 1 1 d .
H23 H 0.2961 0.0538 0.0137 0.075 Uiso 1 1 calc R
C24 C 0.3793(3) 0.0756(2) -0.06059(12) 0.0729(9) Uani 1 1 d .
H24 H 0.4670 0.0873 -0.0420 0.088 Uiso 1 1 calc R
C25 C 0.3530(3) 0.0795(2) -0.12160(12) 0.0667(8) Uani 1 1 d .
H25 H 0.4217 0.0945 -0.1445 0.080 Uiso 1 1 calc R
O30 O 0.11849(17) -0.04968(16) -0.76480(8) 0.0726(6) Uani 1 1 d .
O39 O 0.37895(18) 0.08930(17) -0.24435(8) 0.0789(6) Uani 1 1 d .
C30 C 0.2411(3) -0.05232(19) -0.74853(11) 0.0553(6) Uani 1 1 d .
C31 C 0.3061(3) -0.0195(2) -0.68958(12) 0.0697(8) Uani 1 1 d .
H31A H 0.3419 0.0402 -0.6947 0.084 Uiso 1 1 calc .
H31B H 0.3832 -0.0580 -0.6764 0.084 Uiso 1 1 calc .
C32 C 0.2147(3) -0.01580(19) -0.64150(11) 0.0587(7) Uani 1 1 d .
H32A H 0.1747 -0.0745 -0.6373 0.070 Uiso 1 1 calc .
H32B H 0.1407 0.0260 -0.6529 0.070 Uiso 1 1 calc .
C33 C 0.2902(3) 0.01277(19) -0.58237(11) 0.0596(7) Uani 1 1 d .
H33A H 0.3631 -0.0298 -0.5709 0.072 Uiso 1 1 calc .
H33B H 0.3322 0.0707 -0.5872 0.072 Uiso 1 1 calc .
C34 C 0.2011(3) 0.01929(19) -0.53302(11) 0.0578(7) Uani 1 1 d .
H34A H 0.1555 -0.0377 -0.5294 0.069 Uiso 1 1 calc .
H34B H 0.1311 0.0642 -0.5435 0.069 Uiso 1 1 calc .
C35 C 0.2797(3) 0.0434(2) -0.47344(11) 0.0644(7) Uani 1 1 d .
H35A H 0.3462 -0.0034 -0.4620 0.077 Uiso 1 1 calc .
H35B H 0.3296 0.0986 -0.4776 0.077 Uiso 1 1 calc .
C36 C 0.1902(3) 0.0551(2) -0.42458(11) 0.0599(7) Uani 1 1 d .
H36A H 0.1287 0.0043 -0.4249 0.072 Uiso 1 1 calc .
H36B H 0.1347 0.1085 -0.4326 0.072 Uiso 1 1 calc .
C37 C 0.2705(3) 0.06322(19) -0.36337(11) 0.0576(7) Uani 1 1 d .
H37A H 0.3279 0.1162 -0.3622 0.069 Uiso 1 1 calc .
H37B H 0.3300 0.0115 -0.3562 0.069 Uiso 1 1 calc .
C38 C 0.1789(2) 0.06942(18) -0.31453(11) 0.0538(6) Uani 1 1 d .
H38A H 0.1218 0.1223 -0.3210 0.065 Uiso 1 1 calc .
H38B H 0.1192 0.0175 -0.3168 0.065 Uiso 1 1 calc .
C39 C 0.2568(2) 0.07411(17) -0.25357(11) 0.0508(6) Uani 1 1 d .
O1A O 0.4947(3) 0.6545(2) 0.23093(13) 0.1160(9) Uani 1 1 d .
C1A C 0.6675(5) 0.6798(2) 0.14054(19) 0.0964(11) Uani 1 1 d .
H1A H 0.5770 0.6678 0.1456 0.116 Uiso 1 1 calc R
C2A C 0.7001(6) 0.6898(3) 0.0852(2) 0.1215(15) Uani 1 1 d .
H2A H 0.6327 0.6843 0.0530 0.146 Uiso 1 1 calc R
C3A C 0.8369(8) 0.7088(3) 0.0758(3) 0.135(2) Uani 1 1 d .
H3A H 0.8592 0.7164 0.0375 0.162 Uiso 1 1 calc R
C4A C 0.9338(6) 0.7157(3) 0.1224(3) 0.1268(17) Uani 1 1 d .
H4A H 1.0231 0.7283 0.1157 0.152 Uiso 1 1 calc R
C5A C 1.0853(5) 0.7073(3) 0.3365(3) 0.1204(15) Uani 1 1 d .
H5A H 1.1747 0.7175 0.3289 0.144 Uiso 1 1 calc R
C6A C 1.0590(5) 0.6997(4) 0.3923(3) 0.1358(18) Uani 1 1 d .
H6A H 1.1296 0.7042 0.4233 0.163 Uiso 1 1 calc R
C7A C 0.9249(5) 0.6849(3) 0.4042(2) 0.1185(14) Uani 1 1 d .
H7A H 0.9075 0.6800 0.4434 0.142 Uiso 1 1 calc R
C8A C 0.8196(4) 0.6774(2) 0.36000(18) 0.0946(11) Uani 1 1 d .
H8A H 0.7315 0.6676 0.3694 0.114 Uiso 1 1 calc R
C9A C 1.0054(4) 0.7103(3) 0.2303(3) 0.1062(13) Uani 1 1 d .
H9A H 1.0949 0.7216 0.2234 0.127 Uiso 1 1 calc R
C10A C 0.7373(3) 0.67864(19) 0.25081(16) 0.0733(8) Uani 1 1 d .
C11A C 0.9049(5) 0.7045(2) 0.1819(2) 0.0956(12) Uani 1 1 d .
C12A C 0.7664(4) 0.6868(2) 0.19177(18) 0.0803(9) Uani 1 1 d .
C13A C 0.9791(4) 0.7000(2) 0.2885(2) 0.0930(11) Uani 1 1 d .
C14A C 0.8417(3) 0.6843(2) 0.29957(17) 0.0774(9) Uani 1 1 d .
C15A C 0.5958(4) 0.6667(3) 0.26338(18) 0.0923(11) Uani 1 1 d .
H15A H 0.5840 0.6693 0.3033 0.111 Uiso 1 1 calc R

loop_
_atom_site_aniso_label
_atom_site_aniso_U_11
_atom_site_aniso_U_22
_atom_site_aniso_U_33
_atom_site_aniso_U_23
_atom_site_aniso_U_13
_atom_site_aniso_U_12
Cu1 0.0589(3) 0.0587(3) 0.0395(2) -0.00700(19) 0.01224(18) -0.0102(2)
N100 0.0665(14) 0.0626(15) 0.0519(13) -0.0080(11) 0.0086(11) -0.0086(12)
C100 0.0438(13) 0.0656(18) 0.0476(14) -0.0062(13) 0.0042(11) -0.0004(12)
S100 0.1027(7) 0.0756(6) 0.1333(9) -0.0439(6) 0.0033(6) 0.0130(5)
N11 0.0595(13) 0.0675(15) 0.0434(11) -0.0030(10) 0.0088(10) -0.0041(11)
N12 0.0372(11) 0.113(2) 0.0462(12) -0.0027(12) 0.0040(9) 0.0076(11)
C11 0.0357(12) 0.0797(19) 0.0479(14) -0.0007(13) 0.0084(10) 0.0018(12)
C12 0.0489(14) 0.0645(17) 0.0464(14) -0.0021(12) 0.0086(11) -0.0016(12)
C13 0.0544(16) 0.082(2) 0.0612(17) -0.0193(15) 0.0092(13) 0.0005(15)
C14 0.0688(19) 0.079(2) 0.092(2) -0.0225(18) 0.0024(17) 0.0154(17)
C15 0.0570(17) 0.086(2) 0.077(2) 0.0037(17) 0.0008(15) 0.0177(16)
N21 0.0552(12) 0.0590(13) 0.0419(11) -0.0035(10) 0.0062(9) -0.0073(10)
N22 0.0375(10) 0.0814(16) 0.0422(11) -0.0030(10) 0.0062(8) -0.0070(10)
C21 0.0451(13) 0.0574(15) 0.0427(13) -0.0016(11) 0.0074(10) -0.0027(11)
C22 0.0442(13) 0.0618(15) 0.0439(13) -0.0042(12) 0.0069(10) -0.0025(12)
C23 0.0633(17) 0.082(2) 0.0418(13) -0.0002(13) 0.0013(12) -0.0160(15)
C24 0.0551(16) 0.110(3) 0.0513(16) -0.0001(15) -0.0022(13) -0.0225(16)
C25 0.0488(15) 0.102(2) 0.0499(15) -0.0014(15) 0.0067(12) -0.0187(15)
O30 0.0404(10) 0.1224(18) 0.0544(11) -0.0163(11) 0.0039(8) 0.0039(10)
O39 0.0395(10) 0.147(2) 0.0508(11) -0.0008(11) 0.0075(8) -0.0162(11)
C30 0.0414(13) 0.0786(19) 0.0455(13) 0.0035(13) 0.0036(10) -0.0021(12)
C31 0.0496(15) 0.111(3) 0.0481(14) -0.0054(15) 0.0045(12) -0.0114(15)
C32 0.0490(14) 0.080(2) 0.0464(14) -0.0014(13) 0.0035(11) -0.0009(13)
C33 0.0539(15) 0.0757(19) 0.0485(14) -0.0024(13) 0.0037(12) -0.0025(13)
C34 0.0558(15) 0.0719(19) 0.0452(13) 0.0010(12) 0.0039(11) -0.0079(13)
C35 0.0590(16) 0.090(2) 0.0434(14) -0.0026(14) 0.0049(12) -0.0119(15)
C36 0.0553(15) 0.080(2) 0.0442(14) -0.0002(13) 0.0055(11) -0.0060(14)
C37 0.0500(14) 0.0806(19) 0.0427(13) -0.0012(12) 0.0083(11) -0.0132(13)
C38 0.0447(13) 0.0712(17) 0.0458(13) -0.0003(12) 0.0069(11) -0.0037(12)
C39 0.0399(13) 0.0669(16) 0.0458(13) -0.0008(12) 0.0067(10) -0.0034(11)
O1A 0.0823(18) 0.142(3) 0.119(2) 0.0245(18) -0.0062(16) -0.0199(16)
C1A 0.117(3) 0.076(2) 0.099(3) 0.007(2) 0.023(2) 0.022(2)
C2A 0.168(5) 0.094(3) 0.107(3) -0.001(3) 0.033(3) 0.031(3)
C3A 0.203(7) 0.098(3) 0.119(4) 0.004(3) 0.077(4) 0.023(4)
C4A 0.155(5) 0.093(3) 0.146(5) -0.005(3) 0.075(4) -0.001(3)
C5A 0.074(3) 0.123(4) 0.160(5) 0.002(4) -0.001(3) -0.005(2)
C6A 0.090(3) 0.136(4) 0.169(5) 0.020(4) -0.032(3) 0.003(3)
C7A 0.120(4) 0.124(4) 0.103(3) 0.022(3) -0.019(3) 0.003(3)
C8A 0.089(3) 0.092(3) 0.101(3) 0.020(2) 0.004(2) -0.001(2)
C9A 0.081(3) 0.080(3) 0.165(5) -0.007(3) 0.042(3) -0.003(2)
C10A 0.0703(19) 0.0526(17) 0.098(2) 0.0110(16) 0.0156(17) 0.0093(14)
C11A 0.108(3) 0.062(2) 0.125(3) -0.003(2) 0.048(3) 0.003(2)
C12A 0.086(2) 0.0482(17) 0.109(3) 0.0035(17) 0.023(2) 0.0111(16)
C13A 0.074(2) 0.074(2) 0.132(3) 0.003(2) 0.019(2) 0.0029(18)
C14A 0.068(2) 0.0575(18) 0.105(3) 0.0061(17) 0.0065(18) 0.0037(15)
C15A 0.077(2) 0.105(3) 0.093(3) 0.012(2) 0.005(2) 0.010(2)

loop_
_atom_type_symbol
_atom_type_description
_atom_type_scat_dispersion_real
_atom_type_scat_dispersion_imag
_atom_type_scat_source
C C 0.0033 0.0016 'International Tables Vol C Tables 4.2.6.8 and 6.1.1.4'
H H 0.0000 0.0000 'International Tables Vol C Tables 4.2.6.8 and 6.1.1.4'
N N 0.0061 0.0033 'International Tables Vol C Tables 4.2.6.8 and 6.1.1.4'
O O 0.0106 0.0060 'International Tables Vol C Tables 4.2.6.8 and 6.1.1.4'
S S 0.1246 0.1234 'International Tables Vol C Tables 4.2.6.8 and 6.1.1.4'
Cu Cu 0.3201 1.2651 'International Tables Vol C Tables 4.2.6.8 and 6.1.1.4'

loop_
_geom_angle_atom_site_label_1
_geom_angle_atom_site_label_2
_geom_angle_atom_site_label_3
_geom_angle
_geom_angle_site_symmetry_1
_geom_angle_site_symmetry_3
N100 Cu1 N100 180 . 3
N100 Cu1 N21 89.83(8) . 3
N100 Cu1 N21 90.17(8) 3 3
N100 Cu1 N21 90.17(8) . .
N100 Cu1 N21 89.83(8) 3 .
N21 Cu1 N21 180 3 .
C100 N100 Cu1 161.6(2) . .
N100 C100 S100 179.1(3) . .
C13 N11 C12 117.3(2) . .
C30 N12 C11 124.5(2) . .
C15 C11 C12 118.1(2) . .
C15 C11 N12 121.6(2) . .
C12 C11 N12 120.4(3) . .
N11 C12 C11 123.6(3) . .
N11 C13 C14 122.7(3) . .
C13 C14 C15 119.5(3) . .
C11 C15 C14 118.7(3) . .
C22 N21 C23 117.9(2) . .
C22 N21 Cu1 121.57(16) . .
C23 N21 Cu1 120.54(17) . .
C39 N22 C21 128.2(2) . .
C22 C21 C25 117.9(2) . .
C22 C21 N22 117.1(2) . .
C25 C21 N22 125.0(2) . .
N21 C22 C21 123.7(2) . .
N21 C23 C24 122.0(2) . .
C23 C24 C25 120.3(3) . .
C24 C25 C21 118.3(2) . .
O30 C30 N12 121.6(2) . .
O30 C30 C31 124.1(2) . .
N12 C30 C31 114.3(2) . .
C30 C31 C32 115.8(2) . .
C31 C32 C33 112.6(2) . .
C34 C33 C32 114.2(2) . .
C33 C34 C35 113.5(2) . .
C36 C35 C34 113.8(2) . .
C35 C36 C37 113.4(2) . .
C36 C37 C38 112.7(2) . .
C39 C38 C37 113.3(2) . .
O39 C39 N22 122.0(2) . .
O39 C39 C38 123.4(2) . .
N22 C39 C38 114.6(2) . .
C2A C1A C12A 122.5(5) . .
C1A C2A C3A 120.3(5) . .
C4A C3A C2A 119.5(5) . .
C3A C4A C11A 122.4(5) . .
C6A C5A C13A 121.0(5) . .
C5A C6A C7A 119.9(5) . .
C8A C7A C6A 121.6(5) . .
C7A C8A C14A 121.0(4) . .
C13A C9A C11A 123.4(4) . .
C12A C10A C14A 121.7(3) . .
C12A C10A C15A 120.3(3) . .
C14A C10A C15A 118.0(3) . .
C9A C11A C4A 122.6(5) . .
C9A C11A C12A 119.1(4) . .
C4A C11A C12A 118.3(5) . .
C10A C12A C1A 124.9(3) . .
C10A C12A C11A 118.2(4) . .
C1A C12A C11A 117.0(4) . .
C9A C13A C5A 121.2(4) . .
C9A C13A C14A 118.6(4) . .
C5A C13A C14A 120.1(4) . .
C10A C14A C8A 124.6(3) . .
C10A C14A C13A 119.0(4) . .
C8A C14A C13A 116.4(3) . .
O1A C15A C10A 130.3(4) . .

loop_
_geom_bond_atom_site_label_1
_geom_bond_atom_site_label_2
_geom_bond_distance
_geom_bond_site_symmetry_2
Cu1 N100 1.955(2) .
Cu1 N100 1.955(2) 3
Cu1 N21 2.075(2) 3
Cu1 N21 2.075(2) .
N100 C100 1.141(3) .
C100 S100 1.609(3) .
N11 C13 1.326(3) .
N11 C12 1.330(3) .
N12 C30 1.348(3) .
N12 C11 1.407(3) .
C11 C15 1.362(4) .
C11 C12 1.379(3) .
C13 C14 1.364(4) .
C14 C15 1.378(4) .
N21 C22 1.332(3) .
N21 C23 1.336(3) .
N22 C39 1.359(3) .
N22 C21 1.396(3) .
C21 C22 1.384(3) .
C21 C25 1.383(3) .
C23 C24 1.367(4) .
C24 C25 1.380(4) .
O30 C30 1.219(3) .
O39 C39 1.216(3) .
C30 C31 1.494(4) .
C31 C32 1.499(4) .
C32 C33 1.514(4) .
C33 C34 1.509(4) .
C34 C35 1.517(4) .
C35 C36 1.510(4) .
C36 C37 1.518(3) .
C37 C38 1.516(3) .
C38 C39 1.500(3) .
O1A C15A 1.177(4) .
C1A C2A 1.343(5) .
C1A C12A 1.426(5) .
C2A C3A 1.418(7) .
C3A C4A 1.339(7) .
C4A C11A 1.426(6) .
C5A C6A 1.329(7) .
C5A C13A 1.420(6) .
C6A C7A 1.397(7) .
C7A C8A 1.356(5) .
C8A C14A 1.420(5) .
C9A C13A 1.386(6) .
C9A C11A 1.388(6) .
C10A C12A 1.411(5) .
C10A C14A 1.418(5) .
C10A C15A 1.467(5) .
C11A C12A 1.433(5) .
C13A C14A 1.425(5) .
